data_4346655
loop_
_publ_author_name
'Nguyen, Phuong T. K.'
'Nguyen, Huong T. D.'
'Pham, Hung Q.'
'Kim, Jaheon'
'Cordova, Kyle E.'
'Furukawa, Hiroyasu'

_publ_section_title
;
 Synthesis and Selective CO2 Capture Properties of a Series of Hexatopic
 Linker-Based Metal-Organic Frameworks.
;
_journal_issue 20
_journal_name_full 'Inorganic chemistry'
_journal_page_first 10065
_journal_page_last 10072
_journal_paper_doi 10.1021/acs.inorgchem.5b01900
_journal_volume 54
_journal_year 2015
_chemical_formula_moiety '0.5(C96 H48 Ni4 O24)'
_chemical_formula_sum 'C48 H24 Ni2 O12'
_chemical_formula_weight 910.09
_chemical_name_systematic NiCPB
_space_group_crystal_system monoclinic
_space_group_IT_number 15
_space_group_name_Hall '-C 2yc'
_space_group_name_H-M_alt 'C 1 2/c 1'
_atom_sites_solution_hydrogens geom
_atom_sites_solution_primary direct
_audit_creation_date 2014-12-29
_audit_creation_method
;
Olex2 1.2
(compiled 2014.12.26 svn.r3119 for OlexSys, GUI svn.r4973)
;
_cell_angle_alpha 90
_cell_angle_beta 123.0280(10)
_cell_angle_gamma 90
_cell_formula_units_Z 4
_cell_length_a 16.2264(3)
_cell_length_b 29.4379(6)
_cell_length_c 12.4371(3)
_cell_measurement_reflns_used 9899
_cell_measurement_temperature 100
_cell_measurement_theta_max 67.261
_cell_measurement_theta_min 3.002
_cell_volume 4980.83(19)
_computing_cell_refinement 'SAINT v8.34A (Bruker, 2013)'
_computing_data_collection 'APEX 2'
_computing_data_reduction 'SAINT v8.34A (Bruker, 2013)'
_computing_molecular_graphics 'Olex2 (Dolomanov et al., 2009)'
_computing_publication_material 'Olex2 (Dolomanov et al., 2009)'
_computing_structure_refinement 'ShelXL (Sheldrick, 2008)'
_computing_structure_solution 'ShelXS (Sheldrick, 2008)'
_diffrn_ambient_temperature 100
_diffrn_measured_fraction_theta_full 0.987
_diffrn_measured_fraction_theta_max 0.993
_diffrn_measurement_device_type 'Bruker D8 Venture'
_diffrn_measurement_method 'phi and omega scans'
_diffrn_radiation_type CuK\a
_diffrn_radiation_wavelength 1.54178
_diffrn_reflns_av_R_equivalents 0.0855
_diffrn_reflns_av_unetI/netI 0.0467
_diffrn_reflns_Laue_measured_fraction_full 0.987
_diffrn_reflns_Laue_measured_fraction_max 0.993
_diffrn_reflns_limit_h_max 19
_diffrn_reflns_limit_h_min -19
_diffrn_reflns_limit_k_max 34
_diffrn_reflns_limit_k_min -34
_diffrn_reflns_limit_l_max 12
_diffrn_reflns_limit_l_min -14
_diffrn_reflns_number 40304
_diffrn_reflns_point_group_measured_fraction_full 0.987
_diffrn_reflns_point_group_measured_fraction_max 0.993
_diffrn_reflns_theta_full 67.679
_diffrn_reflns_theta_max 67.352
_diffrn_reflns_theta_min 3.002
_diffrn_source 'fine-focus sealed tube'
_exptl_absorpt_coefficient_mu 1.405
_exptl_absorpt_correction_T_max 1
_exptl_absorpt_correction_T_min 0.917041
_exptl_absorpt_correction_type multi-scan
_exptl_absorpt_process_details
;
SADABS v.2.03 (Bruker,200?) was used for absorption correction.
R(int) was 0.0655 before and 0.0612 after correction.
The Ratio of minimum to maximum transmission is 0.9170.
The \l/2 correction factor is 0.0015.
;
_exptl_crystal_colour 'clear light yellow'
_exptl_crystal_colour_lustre clear
_exptl_crystal_colour_modifier light
_exptl_crystal_colour_primary yellow
_exptl_crystal_density_diffrn 1.214
_exptl_crystal_description plate
_exptl_crystal_F_000 1856
_exptl_crystal_preparation 'solvothermal reaction in DMF/EtOH'
_exptl_crystal_recrystallization_method 'solvothermal reaction'
_exptl_crystal_size_max 0.188
_exptl_crystal_size_mid 0.107
_exptl_crystal_size_min 0.056
_platon_squeeze_details
;
;
_refine_diff_density_max 0.438
_refine_diff_density_min -0.624
_refine_diff_density_rms 0.078
_refine_ls_extinction_method none
_refine_ls_goodness_of_fit_ref 1.034
_refine_ls_hydrogen_treatment constr
_refine_ls_matrix_type full
_refine_ls_number_parameters 285
_refine_ls_number_reflns 4450
_refine_ls_number_restraints 0
_refine_ls_restrained_S_all 1.034
_refine_ls_R_factor_all 0.0784
_refine_ls_R_factor_gt 0.0550
_refine_ls_shift/su_max 0.000
_refine_ls_shift/su_mean 0.000
_refine_ls_structure_factor_coef Fsqd
_refine_ls_weighting_details 'w=1/[\s^2^(Fo^2^)+(0.0694P)^2^+18.6086P] where P=(Fo^2^+2Fc^2^)/3'
_refine_ls_weighting_scheme calc
_refine_ls_wR_factor_gt 0.1363
_refine_ls_wR_factor_ref 0.1464
_reflns_Friedel_coverage 0.000
_reflns_number_gt 3397
_reflns_number_total 4450
_reflns_threshold_expression 'I > 2\s(I)'
_cod_data_source_file ic5b01900_si_002.cif
_cod_data_source_block nicpb
_cod_database_code 4346655
_shelxl_version_number 2013-4
_shelx_space_group_comment
;
The symmetry employed for this shelxl refinement is uniquely defined
by the following loop, which should always be used as a source of
symmetry information in preference to the above space-group names.
They are only intended as comments.
;
_shelx_estimated_absorpt_t_max 0.925
_shelx_estimated_absorpt_t_min 0.778
_olex2_refinement_description
;
1. Fixed Uiso
 At 1.2 times of:
  All C(H) groups
2.a Aromatic/amide H refined with riding coordinates:
 C3(H3), C4(H4), C11(H11), C12(H12), C16(H16), C17(H17), C19(H19), C20(H20),
 C23(H23), C24(H24), C26(H26), C27(H27)
;
_olex2_exptl_crystal_mounting_method cryoloop
_olex2_submission_original_sample_id NiCPB
_olex2_submission_special_instructions 'No special instructions were received'

loop_
_space_group_symop_operation_xyz
'x, y, z'
'-x, y, -z+1/2'
'x+1/2, y+1/2, z'
'-x+1/2, y+1/2, -z+1/2'
'-x, -y, -z'
'x, -y, z-1/2'
'-x+1/2, -y+1/2, -z'
'x+1/2, -y+1/2, z-1/2'

loop_
_atom_site_label
_atom_site_type_symbol
_atom_site_fract_x
_atom_site_fract_y
_atom_site_fract_z
_atom_site_U_iso_or_equiv
_atom_site_adp_type
_atom_site_occupancy
_atom_site_site_symmetry_order
_atom_site_calc_flag
_atom_site_refinement_flags_posn
_atom_site_refinement_flags_adp
_atom_site_refinement_flags_occupancy
Ni1 Ni 1.0000 -0.24299(3) 0.7500 0.0149(2) Uani 1 2 d S T P
Ni2 Ni 1.0000 0.10384(3) 0.7500 0.0152(2) Uani 1 2 d S T P
O1 O 0.50927(16) -0.33463(7) 0.6693(2) 0.0140(5) Uani 1 1 d . . .
O2 O 0.57761(16) 0.19708(7) 0.8285(2) 0.0140(5) Uani 1 1 d . . .
O3 O 0.88722(18) -0.19671(8) 0.6676(2) 0.0194(6) Uani 1 1 d . . .
O4 O 0.93862(17) -0.22444(8) 0.8577(2) 0.0176(5) Uani 1 1 d . . .
O5 O 0.85200(17) 0.08895(8) 0.6667(2) 0.0180(6) Uani 1 1 d . . .
O6 O 0.96767(17) 0.05648(8) 0.8454(2) 0.0201(6) Uani 1 1 d . . .
C1 C 0.5000 -0.31280(15) 0.7500 0.0114(10) Uani 1 2 d S T P
C2 C 0.5000 -0.26211(15) 0.7500 0.0103(10) Uani 1 2 d S T P
C3 C 0.4797(2) -0.23872(11) 0.6412(3) 0.0130(7) Uani 1 1 d . . .
H3 H 0.4658 -0.2549 0.5669 0.016 Uiso 1 1 calc R . .
C4 C 0.4798(2) -0.19130(11) 0.6418(3) 0.0125(7) Uani 1 1 d . . .
H4 H 0.4659 -0.1752 0.5675 0.015 Uiso 1 1 calc R . .
C5 C 0.5000 -0.16744(15) 0.7500 0.0089(9) Uani 1 2 d S T P
C6 C 0.5000 -0.11662(15) 0.7500 0.0079(9) Uani 1 2 d S T P
C7 C 0.5784(2) -0.09283(11) 0.7579(3) 0.0084(7) Uani 1 1 d . . .
C8 C 0.5780(2) -0.04536(11) 0.7567(3) 0.0082(7) Uani 1 1 d . . .
C9 C 0.5000 -0.02115(15) 0.7500 0.0080(9) Uani 1 2 d S T P
C10 C 0.5000 0.02927(15) 0.7500 0.0076(9) Uani 1 2 d S T P
C11 C 0.5810(2) 0.05355(11) 0.8444(3) 0.0108(7) Uani 1 1 d . . .
H11 H 0.6365 0.0376 0.9106 0.013 Uiso 1 1 calc R . .
C12 C 0.5824(2) 0.10078(11) 0.8437(3) 0.0106(7) Uani 1 1 d . . .
H12 H 0.6395 0.1166 0.9072 0.013 Uiso 1 1 calc R . .
C13 C 0.5000 0.12521(16) 0.7500 0.0111(10) Uani 1 2 d S T P
C14 C 0.5000 0.17557(16) 0.7500 0.0118(10) Uani 1 2 d S T P
C15 C 0.6596(2) -0.11945(11) 0.7642(3) 0.0093(7) Uani 1 1 d . . .
C16 C 0.6615(3) -0.12400(15) 0.6554(4) 0.0297(10) Uani 1 1 d . . .
H16 H 0.6126 -0.1094 0.5783 0.036 Uiso 1 1 calc R . .
C17 C 0.7334(3) -0.14945(16) 0.6569(4) 0.0359(12) Uani 1 1 d . . .
H17 H 0.7334 -0.1522 0.5808 0.043 Uiso 1 1 calc R . .
C18 C 0.8055(2) -0.17096(11) 0.7676(3) 0.0123(7) Uani 1 1 d . . .
C19 C 0.8046(3) -0.16610(12) 0.8771(3) 0.0179(8) Uani 1 1 d . . .
H19 H 0.8539 -0.1805 0.9541 0.021 Uiso 1 1 calc R . .
C20 C 0.7327(3) -0.14038(12) 0.8762(3) 0.0165(8) Uani 1 1 d . . .
H20 H 0.7335 -0.1371 0.9527 0.020 Uiso 1 1 calc R . .
C21 C 0.8811(2) -0.19898(12) 0.7649(3) 0.0140(7) Uani 1 1 d . . .
C22 C 0.6579(2) -0.01985(11) 0.7574(3) 0.0099(7) Uani 1 1 d . . .
C23 C 0.6346(2) 0.00827(11) 0.6540(3) 0.0129(7) Uani 1 1 d . . .
H23 H 0.5686 0.0097 0.5823 0.016 Uiso 1 1 calc R . .
C24 C 0.7058(3) 0.03407(12) 0.6543(3) 0.0151(7) Uani 1 1 d . . .
H24 H 0.6886 0.0533 0.5838 0.018 Uiso 1 1 calc R . .
C25 C 0.8022(2) 0.03181(11) 0.7574(3) 0.0133(7) Uani 1 1 d . . .
C26 C 0.8272(2) 0.00356(11) 0.8599(3) 0.0149(7) Uani 1 1 d . . .
H26 H 0.8937 0.0018 0.9301 0.018 Uiso 1 1 calc R . .
C27 C 0.7559(2) -0.02230(11) 0.8608(3) 0.0130(7) Uani 1 1 d . . .
H27 H 0.7736 -0.0416 0.9315 0.016 Uiso 1 1 calc R . .
C28 C 0.8783(3) 0.06059(12) 0.7567(4) 0.0182(8) Uani 1 1 d . . .

loop_
_atom_site_aniso_label
_atom_site_aniso_U_11
_atom_site_aniso_U_22
_atom_site_aniso_U_33
_atom_site_aniso_U_23
_atom_site_aniso_U_13
_atom_site_aniso_U_12
Ni1 0.0133(4) 0.0112(5) 0.0237(5) 0.000 0.0123(4) 0.000
Ni2 0.0127(4) 0.0100(5) 0.0272(5) 0.000 0.0135(4) 0.000
O1 0.0159(12) 0.0062(12) 0.0245(13) 0.0008(10) 0.0138(11) 0.0008(9)
O2 0.0115(12) 0.0064(12) 0.0225(13) -0.0011(9) 0.0083(10) -0.0004(9)
O3 0.0193(13) 0.0229(14) 0.0233(13) 0.0065(11) 0.0164(11) 0.0087(11)
O4 0.0137(12) 0.0210(14) 0.0236(13) 0.0077(11) 0.0137(11) 0.0070(10)
O5 0.0149(13) 0.0150(13) 0.0297(14) 0.0055(11) 0.0157(12) -0.0013(10)
O6 0.0113(13) 0.0169(14) 0.0313(14) 0.0046(11) 0.0111(12) -0.0007(10)
C1 0.008(2) 0.007(2) 0.020(2) 0.000 0.008(2) 0.000
C2 0.006(2) 0.007(2) 0.020(3) 0.000 0.008(2) 0.000
C3 0.0110(16) 0.0118(18) 0.0148(17) -0.0040(13) 0.0061(14) 0.0001(13)
C4 0.0143(17) 0.0095(18) 0.0160(17) 0.0017(13) 0.0096(15) 0.0007(13)
C5 0.007(2) 0.003(2) 0.016(2) 0.000 0.006(2) 0.000
C6 0.006(2) 0.008(2) 0.007(2) 0.000 0.0022(19) 0.000
C7 0.0063(16) 0.0123(18) 0.0067(15) 0.0012(12) 0.0035(13) 0.0009(13)
C8 0.0089(16) 0.0088(18) 0.0071(15) -0.0010(12) 0.0044(13) -0.0013(13)
C9 0.014(2) 0.002(2) 0.011(2) 0.000 0.008(2) 0.000
C10 0.009(2) 0.006(2) 0.012(2) 0.000 0.0080(19) 0.000
C11 0.0109(17) 0.0122(17) 0.0091(15) 0.0006(13) 0.0053(14) 0.0014(13)
C12 0.0127(17) 0.0087(17) 0.0110(16) -0.0015(13) 0.0068(14) -0.0012(13)
C13 0.015(2) 0.007(2) 0.015(2) 0.000 0.011(2) 0.000
C14 0.014(2) 0.007(2) 0.019(2) 0.000 0.012(2) 0.000
C15 0.0078(16) 0.0058(16) 0.0172(17) -0.0003(13) 0.0087(14) -0.0008(13)
C16 0.028(2) 0.047(3) 0.019(2) 0.0187(18) 0.0166(19) 0.027(2)
C17 0.045(3) 0.057(3) 0.022(2) 0.021(2) 0.028(2) 0.036(2)
C18 0.0108(17) 0.0090(18) 0.0201(18) 0.0032(13) 0.0103(15) 0.0042(13)
C19 0.0165(18) 0.022(2) 0.0151(17) 0.0038(14) 0.0086(15) 0.0089(15)
C20 0.0179(18) 0.022(2) 0.0115(17) -0.0005(14) 0.0091(15) 0.0077(15)
C21 0.0122(17) 0.0145(19) 0.0204(18) -0.0013(14) 0.0121(15) -0.0031(14)
C22 0.0107(16) 0.0046(16) 0.0203(18) -0.0033(13) 0.0122(15) -0.0013(13)
C23 0.0099(17) 0.0129(18) 0.0187(18) 0.0004(14) 0.0096(15) -0.0011(13)
C24 0.0177(19) 0.0110(18) 0.0185(18) 0.0014(14) 0.0111(16) -0.0024(14)
C25 0.0146(18) 0.0069(17) 0.0259(19) -0.0022(14) 0.0159(16) -0.0018(13)
C26 0.0067(16) 0.0130(18) 0.0229(19) -0.0003(14) 0.0067(15) 0.0015(13)
C27 0.0128(17) 0.0085(18) 0.0195(18) 0.0007(13) 0.0099(15) -0.0003(13)
C28 0.0151(19) 0.015(2) 0.031(2) -0.0027(15) 0.0168(17) -0.0016(14)

loop_
_atom_type_symbol
_atom_type_description
_atom_type_scat_dispersion_real
_atom_type_scat_dispersion_imag
_atom_type_scat_source
C C 0.0181 0.0091 'International Tables Vol C Tables 4.2.6.8 and 6.1.1.4'
H H 0.0000 0.0000 'International Tables Vol C Tables 4.2.6.8 and 6.1.1.4'
O O 0.0492 0.0322 'International Tables Vol C Tables 4.2.6.8 and 6.1.1.4'
Ni Ni -3.0029 0.5091 'International Tables Vol C Tables 4.2.6.8 and 6.1.1.4'

loop_
_geom_angle_atom_site_label_1
_geom_angle_atom_site_label_2
_geom_angle_atom_site_label_3
_geom_angle
_geom_angle_site_symmetry_1
_geom_angle_site_symmetry_3
O2 Ni1 O2 63.65(13) 4_646 3_545
O2 Ni1 O4 98.16(9) 4_646 .
O2 Ni1 O4 107.07(9) 3_545 .
O2 Ni1 O4 98.17(9) 3_545 2_756
O2 Ni1 O4 107.07(9) 4_646 2_756
O2 Ni1 C14 31.83(6) 4_646 3_545
O2 Ni1 C14 31.83(6) 3_545 3_545
O2 Ni1 C21 100.78(10) 3_545 2_756
O2 Ni1 C21 100.78(10) 4_646 .
O2 Ni1 C21 136.50(10) 4_646 2_756
O2 Ni1 C21 136.49(10) 3_545 .
O3 Ni1 O2 100.49(9) 2_756 3_545
O3 Ni1 O2 161.12(10) . 3_545
O3 Ni1 O2 100.49(9) . 4_646
O3 Ni1 O2 161.11(10) 2_756 4_646
O3 Ni1 O3 96.79(15) 2_756 .
O3 Ni1 O4 63.17(9) . .
O3 Ni1 O4 96.38(10) 2_756 .
O3 Ni1 O4 63.17(9) 2_756 2_756
O3 Ni1 O4 96.38(10) . 2_756
O3 Ni1 C14 131.60(7) . 3_545
O3 Ni1 C14 131.60(7) 2_756 3_545
O3 Ni1 C21 31.71(11) . .
O3 Ni1 C21 97.92(11) . 2_756
O3 Ni1 C21 97.92(11) 2_756 .
O3 Ni1 C21 31.71(11) 2_756 2_756
O4 Ni1 O4 150.30(14) . 2_756
O4 Ni1 C14 104.85(7) . 3_545
O4 Ni1 C14 104.85(7) 2_756 3_545
O4 Ni1 C21 31.46(10) 2_756 2_756
O4 Ni1 C21 125.30(11) 2_756 .
O4 Ni1 C21 31.46(10) . .
O4 Ni1 C21 125.30(11) . 2_756
C14 Ni1 C21 122.47(8) 3_545 .
C14 Ni1 C21 122.47(8) 3_545 2_756
C21 Ni1 C21 115.05(16) 2_756 .
O1 Ni2 O1 62.21(12) 4_656 3
O1 Ni2 C1 31.10(6) 3 3
O1 Ni2 C1 31.10(6) 4_656 3
O1 Ni2 C28 138.32(11) 3 .
O1 Ni2 C28 99.56(10) 4_656 .
O1 Ni2 C28 99.56(10) 3 2_756
O1 Ni2 C28 138.32(11) 4_656 2_756
O5 Ni2 O1 93.17(9) . 4_656
O5 Ni2 O1 93.17(9) 2_756 3
O5 Ni2 O1 107.80(9) . 3
O5 Ni2 O1 107.80(9) 2_756 4_656
O5 Ni2 O5 155.66(14) 2_756 .
O5 Ni2 C1 102.17(7) . 3
O5 Ni2 C1 102.17(7) 2_756 3
O5 Ni2 C28 32.07(11) 2_756 2_756
O5 Ni2 C28 128.51(12) 2_756 .
O5 Ni2 C28 32.07(11) . .
O5 Ni2 C28 128.51(12) . 2_756
O6 Ni2 O1 101.44(9) 2_756 3
O6 Ni2 O1 162.19(9) . 3
O6 Ni2 O1 101.44(9) . 4_656
O6 Ni2 O1 162.19(9) 2_756 4_656
O6 Ni2 O5 99.03(10) 2_756 .
O6 Ni2 O5 63.89(9) 2_756 2_756
O6 Ni2 O5 99.02(10) . 2_756
O6 Ni2 O5 63.89(9) . .
O6 Ni2 O6 95.59(14) 2_756 .
O6 Ni2 C1 132.21(7) . 3
O6 Ni2 C1 132.21(7) 2_756 3
O6 Ni2 C28 31.84(11) 2_756 2_756
O6 Ni2 C28 97.66(11) . 2_756
O6 Ni2 C28 97.66(11) 2_756 .
O6 Ni2 C28 31.84(11) . .
C28 Ni2 C1 122.21(8) 2_756 3
C28 Ni2 C1 122.21(8) . 3
C28 Ni2 C28 115.58(17) 2_756 .
C1 O1 Ni2 89.4(2) . 3_445
C14 O2 Ni1 88.2(2) . 3_455
C21 O3 Ni1 90.0(2) . .
C21 O4 Ni1 86.7(2) . .
C28 O5 Ni2 87.5(2) . .
C28 O6 Ni2 87.9(2) . .
O1 C1 Ni2 59.5(2) 2_656 3_445
O1 C1 Ni2 59.5(2) . 3_445
O1 C1 O1 119.1(4) . 2_656
O1 C1 C2 120.5(2) 2_656 .
O1 C1 C2 120.5(2) . .
C2 C1 Ni2 180.0 . 3_445
C3 C2 C1 119.7(2) 2_656 .
C3 C2 C1 119.7(2) . .
C3 C2 C3 120.5(4) 2_656 .
C2 C3 H3 120.3 . .
C2 C3 C4 119.4(3) . .
C4 C3 H3 120.3 . .
C3 C4 H4 119.7 . .
C5 C4 C3 120.7(3) . .
C5 C4 H4 119.7 . .
C4 C5 C4 119.3(4) 2_656 .
C4 C5 C6 120.4(2) . .
C4 C5 C6 120.4(2) 2_656 .
C7 C6 C5 119.8(2) . .
C7 C6 C5 119.8(2) 2_656 .
C7 C6 C7 120.3(4) . 2_656
C6 C7 C15 118.6(3) . .
C8 C7 C6 119.8(3) . .
C8 C7 C15 121.6(3) . .
C7 C8 C9 120.2(3) . .
C7 C8 C22 120.2(3) . .
C9 C8 C22 119.5(3) . .
C8 C9 C8 119.5(4) 2_656 .
C8 C9 C10 120.3(2) 2_656 .
C8 C9 C10 120.3(2) . .
C11 C10 C9 120.9(2) . .
C11 C10 C9 120.9(2) 2_656 .
C11 C10 C11 118.2(4) 2_656 .
C10 C11 H11 119.4 . .
C10 C11 C12 121.3(3) . .
C12 C11 H11 119.4 . .
C11 C12 H12 119.8 . .
C11 C12 C13 120.5(3) . .
C13 C12 H12 119.8 . .
C12 C13 C12 118.2(4) . 2_656
C12 C13 C14 120.9(2) 2_656 .
C12 C13 C14 120.9(2) . .
O2 C14 Ni1 60.0(2) 2_656 3_455
O2 C14 Ni1 60.0(2) . 3_455
O2 C14 O2 119.9(4) . 2_656
O2 C14 C13 120.0(2) 2_656 .
O2 C14 C13 120.0(2) . .
C13 C14 Ni1 180.0 . 3_455
C16 C15 C7 119.3(3) . .
C16 C15 C20 118.6(3) . .
C20 C15 C7 122.1(3) . .
C15 C16 H16 119.6 . .
C15 C16 C17 120.8(3) . .
C17 C16 H16 119.6 . .
C16 C17 H17 119.6 . .
C16 C17 C18 120.9(3) . .
C18 C17 H17 119.6 . .
C17 C18 C21 119.3(3) . .
C19 C18 C17 118.6(3) . .
C19 C18 C21 122.1(3) . .
C18 C19 H19 119.6 . .
C18 C19 C20 120.8(3) . .
C20 C19 H19 119.6 . .
C15 C20 H20 119.8 . .
C19 C20 C15 120.4(3) . .
C19 C20 H20 119.8 . .
O3 C21 Ni1 58.25(17) . .
O3 C21 C18 119.0(3) . .
O4 C21 Ni1 61.82(17) . .
O4 C21 O3 120.1(3) . .
O4 C21 C18 120.9(3) . .
C18 C21 Ni1 177.2(3) . .
C23 C22 C8 119.6(3) . .
C23 C22 C27 118.6(3) . .
C27 C22 C8 121.8(3) . .
C22 C23 H23 119.4 . .
C24 C23 C22 121.1(3) . .
C24 C23 H23 119.4 . .
C23 C24 H24 120.1 . .
C23 C24 C25 119.9(3) . .
C25 C24 H24 120.1 . .
C24 C25 C28 119.1(3) . .
C26 C25 C24 120.0(3) . .
C26 C25 C28 121.0(3) . .
C25 C26 H26 119.7 . .
C25 C26 C27 120.5(3) . .
C27 C26 H26 119.7 . .
C22 C27 H27 120.1 . .
C26 C27 C22 119.9(3) . .
C26 C27 H27 120.1 . .
O5 C28 Ni2 60.40(17) . .
O5 C28 C25 119.6(3) . .
O6 C28 Ni2 60.27(18) . .
O6 C28 O5 120.6(3) . .
O6 C28 C25 119.8(3) . .
C25 C28 Ni2 177.5(3) . .

loop_
_geom_bond_atom_site_label_1
_geom_bond_atom_site_label_2
_geom_bond_distance
_geom_bond_site_symmetry_2
Ni1 O2 2.077(2) 3_545
Ni1 O2 2.077(2) 4_646
Ni1 O3 2.052(2) .
Ni1 O3 2.052(2) 2_756
Ni1 O4 2.131(2) .
Ni1 O4 2.131(2) 2_756
Ni1 C14 2.397(5) 3_545
Ni1 C21 2.413(3) 2_756
Ni1 C21 2.413(3) .
Ni2 O1 2.115(2) 4_656
Ni2 O1 2.115(2) 3
Ni2 O5 2.079(2) .
Ni2 O5 2.079(2) 2_756
Ni2 O6 2.075(2) .
Ni2 O6 2.075(2) 2_756
Ni2 C1 2.454(5) 3
Ni2 C28 2.388(3) 2_756
Ni2 C28 2.388(3) .
O1 Ni2 2.115(2) 3_445
O1 C1 1.268(3) .
O2 Ni1 2.076(2) 3_455
O2 C14 1.265(3) .
O3 C21 1.268(4) .
O4 C21 1.261(4) .
O5 C28 1.269(4) .
O6 C28 1.261(4) .
C1 Ni2 2.454(5) 3_445
C1 O1 1.268(3) 2_656
C1 C2 1.492(6) .
C2 C3 1.389(4) .
C2 C3 1.389(4) 2_656
C3 H3 0.9500 .
C3 C4 1.396(5) .
C4 H4 0.9500 .
C4 C5 1.389(4) .
C5 C4 1.389(4) 2_656
C5 C6 1.496(6) .
C6 C7 1.408(4) .
C6 C7 1.408(4) 2_656
C7 C8 1.397(5) .
C7 C15 1.497(4) .
C8 C9 1.414(4) .
C8 C22 1.495(4) .
C9 C8 1.414(4) 2_656
C9 C10 1.484(6) .
C10 C11 1.391(4) 2_656
C10 C11 1.391(4) .
C11 H11 0.9500 .
C11 C12 1.391(5) .
C12 H12 0.9500 .
C12 C13 1.401(4) .
C13 C12 1.401(4) 2_656
C13 C14 1.482(7) .
C14 Ni1 2.398(5) 3_455
C14 O2 1.265(3) 2_656
C15 C16 1.377(5) .
C15 C20 1.388(5) .
C16 H16 0.9500 .
C16 C17 1.379(5) .
C17 H17 0.9500 .
C17 C18 1.382(5) .
C18 C19 1.376(5) .
C18 C21 1.494(4) .
C19 H19 0.9500 .
C19 C20 1.387(5) .
C20 H20 0.9500 .
C22 C23 1.397(5) .
C22 C27 1.399(5) .
C23 H23 0.9500 .
C23 C24 1.381(5) .
C24 H24 0.9500 .
C24 C25 1.381(5) .
C25 C26 1.384(5) .
C25 C28 1.503(5) .
C26 H26 0.9500 .
C26 C27 1.391(5) .
C27 H27 0.9500 .

loop_
_geom_torsion_atom_site_label_1
_geom_torsion_atom_site_label_2
_geom_torsion_atom_site_label_3
_geom_torsion_atom_site_label_4
_geom_torsion
_geom_torsion_site_symmetry_1
_geom_torsion_site_symmetry_4
Ni1 O2 C14 O2 0.000(1) 3_455 2_656
Ni1 O2 C14 C13 180.000(0) 3_455 .
Ni1 O3 C21 O4 0.6(3) . .
Ni1 O3 C21 C18 -179.7(3) . .
Ni1 O4 C21 O3 -0.6(3) . .
Ni1 O4 C21 C18 179.8(3) . .
Ni2 O1 C1 O1 -0.001(1) 3_445 2_656
Ni2 O1 C1 C2 180.000(0) 3_445 .
Ni2 O5 C28 O6 3.1(3) . .
Ni2 O5 C28 C25 -177.1(3) . .
Ni2 O6 C28 O5 -3.1(3) . .
Ni2 O6 C28 C25 177.1(3) . .
O1 C1 C2 C3 19.90(19) 2_656 2_656
O1 C1 C2 C3 19.90(19) . .
O1 C1 C2 C3 -160.10(19) 2_656 .
O1 C1 C2 C3 -160.10(19) . 2_656
C1 C2 C3 C4 -180.0(2) . .
C2 C3 C4 C5 0.0(4) . .
C3 C2 C3 C4 0.0(2) 2_656 .
C3 C4 C5 C4 0.0(2) . 2_656
C3 C4 C5 C6 -180.0(2) . .
C4 C5 C6 C7 -74.1(2) 2_656 2_656
C4 C5 C6 C7 -74.1(2) . .
C4 C5 C6 C7 105.9(2) 2_656 .
C4 C5 C6 C7 105.9(2) . 2_656
C5 C6 C7 C8 179.4(2) . .
C5 C6 C7 C15 0.9(3) . .
C6 C7 C8 C9 1.2(4) . .
C6 C7 C8 C22 -176.5(2) . .
C6 C7 C15 C16 101.4(4) . .
C6 C7 C15 C20 -77.6(4) . .
C7 C6 C7 C8 -0.6(2) 2_656 .
C7 C6 C7 C15 -179.1(3) 2_656 .
C7 C8 C9 C8 -0.6(2) . 2_656
C7 C8 C9 C10 179.4(2) . .
C7 C8 C22 C23 117.9(3) . .
C7 C8 C22 C27 -63.8(4) . .
C7 C15 C16 C17 -178.0(4) . .
C7 C15 C20 C19 177.7(3) . .
C8 C7 C15 C16 -77.0(4) . .
C8 C7 C15 C20 103.9(4) . .
C8 C9 C10 C11 127.7(2) . 2_656
C8 C9 C10 C11 127.7(2) 2_656 .
C8 C9 C10 C11 -52.3(2) 2_656 2_656
C8 C9 C10 C11 -52.3(2) . .
C8 C22 C23 C24 176.8(3) . .
C8 C22 C27 C26 -177.2(3) . .
C9 C8 C22 C23 -59.8(4) . .
C9 C8 C22 C27 118.4(3) . .
C9 C10 C11 C12 178.7(2) . .
C10 C11 C12 C13 2.5(4) . .
C11 C10 C11 C12 -1.3(2) 2_656 .
C11 C12 C13 C12 -1.2(2) . 2_656
C11 C12 C13 C14 178.8(2) . .
C12 C13 C14 O2 5.91(19) 2_656 2_656
C12 C13 C14 O2 5.92(19) . .
C12 C13 C14 O2 -174.08(19) . 2_656
C12 C13 C14 O2 -174.09(19) 2_656 .
C15 C7 C8 C9 179.7(2) . .
C15 C7 C8 C22 1.9(5) . .
C15 C16 C17 C18 -0.1(7) . .
C16 C15 C20 C19 -1.4(5) . .
C16 C17 C18 C19 -0.6(7) . .
C16 C17 C18 C21 178.8(4) . .
C17 C18 C19 C20 0.3(6) . .
C17 C18 C21 O3 11.1(5) . .
C17 C18 C21 O4 -169.2(4) . .
C18 C19 C20 C15 0.7(6) . .
C19 C18 C21 O3 -169.5(3) . .
C19 C18 C21 O4 10.2(5) . .
C20 C15 C16 C17 1.1(6) . .
C21 C18 C19 C20 -179.1(3) . .
C22 C8 C9 C8 177.1(3) . 2_656
C22 C8 C9 C10 -2.9(3) . .
C22 C23 C24 C25 0.9(5) . .
C23 C22 C27 C26 1.1(5) . .
C23 C24 C25 C26 0.3(5) . .
C23 C24 C25 C28 -179.2(3) . .
C24 C25 C26 C27 -0.8(5) . .
C24 C25 C28 O5 5.4(5) . .
C24 C25 C28 O6 -174.8(3) . .
C25 C26 C27 C22 0.1(5) . .
C26 C25 C28 O5 -174.1(3) . .
C26 C25 C28 O6 5.7(5) . .
C27 C22 C23 C24 -1.5(5) . .
C28 C25 C26 C27 178.8(3) . .

loop_
_platon_squeeze_void_nr
_platon_squeeze_void_average_x
_platon_squeeze_void_average_y
_platon_squeeze_void_average_z
_platon_squeeze_void_volume
_platon_squeeze_void_count_electrons
_platon_squeeze_void_content
1 0.914 0.250 -0.009 778 213 ' '
2 0.414 0.750 -0.009 778 213 ' '
